data_7239768
loop_
_publ_author_name
'Duan, Lijuan'
'Zhang, Chengcheng'
'Cen, Peipei'
'Jin, Xiaoyong'
'Liang, Chen'
'Yang, Jinhui'
'Liu, Xiangyu'

_publ_section_title
;
 Stable Ln-MOFs as multi-responsive photoluminescence sensors for
 sensitively sensing Fe3+, Cr2O72-, and nitrofuran
;
_journal_name_full CrystEngComm
_journal_paper_doi 10.1039/C9CE01995B
_journal_year 2020
_chemical_formula_moiety 'C15 H8 N O8 Tb, H2 O'
_chemical_formula_sum 'C15 H10 N O9 Tb'
_chemical_formula_weight 507.16
_space_group_crystal_system monoclinic
_space_group_IT_number 14
_space_group_name_Hall '-P 2ybc'
_space_group_name_H-M_alt 'P 1 21/c 1'
_atom_sites_solution_hydrogens mixed
_atom_sites_solution_primary dual
_audit_creation_date 2018-10-17
_audit_creation_method
;
Olex2 1.2
(compiled 2018.05.29 svn.r3508 for OlexSys, GUI svn.r5506)
;
_audit_update_record
;
2019-11-21 deposited with the CCDC.	2020-01-17 downloaded from the CCDC.
;
_cell_angle_alpha 90
_cell_angle_beta 95.65
_cell_angle_gamma 90
_cell_formula_units_Z 4
_cell_length_a 11.3968(5)
_cell_length_b 14.0119(6)
_cell_length_c 11.3978(5)
_cell_measurement_reflns_used 6838
_cell_measurement_temperature 293(2)
_cell_measurement_theta_max 24.556
_cell_measurement_theta_min 2.908
_cell_volume 1811.28(14)
_computing_cell_refinement 'SAINT V8.38A (?, 2016)'
_computing_data_reduction 'SAINT V8.38A (?, 2016)'
_computing_molecular_graphics 'Olex2 (Dolomanov et al., 2009)'
_computing_publication_material 'Olex2 (Dolomanov et al., 2009)'
_computing_structure_refinement 'ShelXL (Sheldrick, 2015)'
_computing_structure_solution 'ShelXT (Sheldrick, 2015)'
_diffrn_ambient_temperature 293(2)
_diffrn_measured_fraction_theta_full 0.999
_diffrn_measured_fraction_theta_max 0.999
_diffrn_measurement_device_type 'CCD area detector'
_diffrn_measurement_method 'phi and omega scans'
_diffrn_radiation_monochromator graphite
_diffrn_radiation_type MoK\a
_diffrn_radiation_wavelength 0.71073
_diffrn_reflns_av_R_equivalents 0.0932
_diffrn_reflns_av_unetI/netI 0.0531
_diffrn_reflns_Laue_measured_fraction_full 0.999
_diffrn_reflns_Laue_measured_fraction_max 0.999
_diffrn_reflns_limit_h_max 13
_diffrn_reflns_limit_h_min -13
_diffrn_reflns_limit_k_max 16
_diffrn_reflns_limit_k_min -16
_diffrn_reflns_limit_l_max 13
_diffrn_reflns_limit_l_min -13
_diffrn_reflns_number 24330
_diffrn_reflns_point_group_measured_fraction_full 0.999
_diffrn_reflns_point_group_measured_fraction_max 0.999
_diffrn_reflns_theta_full 24.999
_diffrn_reflns_theta_max 24.999
_diffrn_reflns_theta_min 2.907
_exptl_absorpt_coefficient_mu 3.951
_exptl_absorpt_correction_T_max 0.7357
_exptl_absorpt_correction_T_min 0.6131
_exptl_absorpt_correction_type multi-scan
_exptl_absorpt_process_details
;
SADABS-2016/2 (Bruker,2016/2) was used for absorption correction.
wR2(int) was 0.1440 before and 0.0872 after correction.
The Ratio of minimum to maximum transmission is 0.8334.
The \l/2 correction factor is Not present.
;
_exptl_crystal_density_diffrn 1.860
_exptl_crystal_description block
_exptl_crystal_F_000 976
_exptl_crystal_size_max 0.18
_exptl_crystal_size_mid 0.17
_exptl_crystal_size_min 0.16
_refine_diff_density_max 1.122
_refine_diff_density_min -0.631
_refine_diff_density_rms 0.160
_refine_ls_extinction_method none
_refine_ls_goodness_of_fit_ref 1.071
_refine_ls_hydrogen_treatment constr
_refine_ls_matrix_type full
_refine_ls_number_parameters 235
_refine_ls_number_reflns 3189
_refine_ls_number_restraints 0
_refine_ls_restrained_S_all 1.071
_refine_ls_R_factor_all 0.0587
_refine_ls_R_factor_gt 0.0346
_refine_ls_shift/su_max 0.001
_refine_ls_shift/su_mean 0.000
_refine_ls_structure_factor_coef Fsqd
_refine_ls_weighting_details 'w=1/[\s^2^(Fo^2^)+(0.0433P)^2^+3.7919P] where P=(Fo^2^+2Fc^2^)/3'
_refine_ls_weighting_scheme calc
_refine_ls_wR_factor_gt 0.0805
_refine_ls_wR_factor_ref 0.0890
_reflns_Friedel_coverage 0.000
_reflns_number_gt 2450
_reflns_number_total 3189
_reflns_threshold_expression 'I > 2\s(I)'
_cod_data_source_file c9ce01995b10.cif
_cod_data_source_block an2
_cod_original_cell_volume 1811.27(14)
_cod_database_code 7239768
_shelx_shelxl_version_number 2014/7
_shelx_space_group_comment
;
The symmetry employed for this shelxl refinement is uniquely defined
by the following loop, which should always be used as a source of
symmetry information in preference to the above space-group names.
They are only intended as comments.
;
_shelx_estimated_absorpt_t_max 0.571
_shelx_estimated_absorpt_t_min 0.537
_olex2_refinement_description
;
1. Fixed Uiso
 At 1.2 times of:
  All C(H) groups, All N(H) groups, All O(H,H) groups
2.a Riding coordinates:
 O1W(H1WA,H1WB)
2.b Aromatic/amide H refined with riding coordinates:
 C3(H3), C6(H6), N1(H1), C4(H4), C12(H12), C10(H10), C11(H11), C9(H9)
;
_olex2_submission_special_instructions 'No special instructions were received'

loop_
_space_group_symop_operation_xyz
'x, y, z'
'-x, y+1/2, -z+1/2'
'-x, -y, -z'
'x, -y-1/2, z-1/2'

loop_
_atom_site_label
_atom_site_type_symbol
_atom_site_fract_x
_atom_site_fract_y
_atom_site_fract_z
_atom_site_U_iso_or_equiv
_atom_site_adp_type
_atom_site_occupancy
_atom_site_site_symmetry_order
_atom_site_calc_flag
_atom_site_refinement_flags_posn
Tb1 Tb 0.10455(3) 0.33128(2) 0.53582(3) 0.01348(12) Uani 1 1 d .
O7 O 0.0266(4) 0.1481(3) 0.8339(4) 0.0233(11) Uani 1 1 d .
O1 O 0.1353(4) 0.4929(3) 0.5381(4) 0.0214(11) Uani 1 1 d .
O6 O 0.1044(4) 0.3147(3) 0.9250(4) 0.0243(12) Uani 1 1 d .
O8 O 0.0504(4) 0.2023(3) 0.6543(4) 0.0239(11) Uani 1 1 d .
O3 O 0.7259(4) 0.6523(4) 0.5798(4) 0.0299(13) Uani 1 1 d .
O5 O 0.1171(4) 0.3705(3) 0.7417(4) 0.0256(12) Uani 1 1 d .
O2 O 0.0943(4) 0.6313(3) 0.4495(4) 0.0216(11) Uani 1 1 d .
O4 O 0.6933(4) 0.6960(4) 0.3949(5) 0.0362(14) Uani 1 1 d .
O1W O 0.1505(5) 0.5552(4) -0.1905(4) 0.0470(16) Uani 1 1 d .
H1WA H 0.1287 0.4965 -0.1997 0.056 Uiso 1 1 d R
H1WB H 0.0903 0.5701 -0.2397 0.056 Uiso 1 1 d R
C14 C 0.0966(6) 0.3073(5) 0.8148(6) 0.0193(16) Uani 1 1 d .
C1 C 0.1635(6) 0.5673(5) 0.4896(5) 0.0163(15) Uani 1 1 d .
C3 C 0.3668(6) 0.5856(5) 0.5910(6) 0.0239(17) Uani 1 1 d .
H3 H 0.3374 0.5658 0.6603 0.029 Uiso 1 1 calc R
C15 C 0.0542(5) 0.2108(5) 0.7631(6) 0.0171(15) Uani 1 1 d .
C2 C 0.2933(6) 0.5886(5) 0.4868(6) 0.0177(15) Uani 1 1 d .
C13 C 0.6560(6) 0.6667(5) 0.4890(6) 0.0241(16) Uani 1 1 d .
C6 C 0.4546(6) 0.6452(5) 0.3849(6) 0.0221(16) Uani 1 1 d .
H6 H 0.4842 0.6659 0.3162 0.027 Uiso 1 1 calc R
C8 C 0.2676(6) 0.6092(5) 0.2634(6) 0.0201(16) Uani 1 1 d .
C5 C 0.5288(6) 0.6416(5) 0.4899(6) 0.0217(16) Uani 1 1 d .
N1 N 0.1688(5) 0.5855(5) 0.0379(5) 0.0329(16) Uani 1 1 d .
H1 H 0.1404 0.5773 -0.0341 0.040 Uiso 1 1 calc R
C4 C 0.4838(6) 0.6120(5) 0.5923(6) 0.0243(17) Uani 1 1 d .
H4 H 0.5327 0.6098 0.6626 0.029 Uiso 1 1 calc R
C7 C 0.3372(6) 0.6181(5) 0.3820(6) 0.0188(15) Uani 1 1 d .
C12 C 0.2146(6) 0.5244(5) 0.2266(6) 0.0312(19) Uani 1 1 d .
H12 H 0.2114 0.4742 0.2795 0.037 Uiso 1 1 calc R
C10 C 0.2143(8) 0.6699(6) 0.0719(7) 0.042(2) Uani 1 1 d .
H10 H 0.2118 0.7203 0.0186 0.051 Uiso 1 1 calc R
C11 C 0.1671(7) 0.5144(6) 0.1135(6) 0.037(2) Uani 1 1 d .
H11 H 0.1328 0.4567 0.0889 0.044 Uiso 1 1 calc R
C9 C 0.2642(8) 0.6828(6) 0.1840(7) 0.040(2) Uani 1 1 d .
H9 H 0.2963 0.7417 0.2069 0.048 Uiso 1 1 calc R

loop_
_atom_site_aniso_label
_atom_site_aniso_U_11
_atom_site_aniso_U_22
_atom_site_aniso_U_33
_atom_site_aniso_U_23
_atom_site_aniso_U_13
_atom_site_aniso_U_12
Tb1 0.01189(17) 0.01850(19) 0.01028(17) 0.00034(16) 0.00221(12) -0.00149(15)
O7 0.027(3) 0.029(3) 0.013(2) 0.002(2) 0.000(2) -0.010(2)
O1 0.018(2) 0.021(3) 0.026(3) 0.002(2) 0.006(2) -0.003(2)
O6 0.038(3) 0.022(3) 0.012(3) -0.005(2) 0.003(2) -0.004(2)
O8 0.037(3) 0.021(3) 0.014(3) -0.002(2) 0.003(2) -0.003(2)
O3 0.015(2) 0.050(4) 0.024(3) 0.005(3) 0.002(2) -0.006(2)
O5 0.041(3) 0.024(3) 0.011(2) 0.001(2) 0.005(2) -0.010(2)
O2 0.011(2) 0.025(3) 0.029(3) 0.004(2) 0.005(2) 0.000(2)
O4 0.016(3) 0.060(4) 0.032(3) 0.015(3) -0.002(2) -0.004(3)
O1W 0.069(4) 0.036(3) 0.033(3) -0.009(3) -0.014(3) 0.011(3)
C14 0.018(4) 0.024(4) 0.016(4) 0.002(3) 0.003(3) 0.002(3)
C1 0.017(4) 0.020(4) 0.013(3) -0.003(3) 0.003(3) -0.003(3)
C3 0.018(4) 0.034(4) 0.021(4) 0.007(3) 0.009(3) 0.000(3)
C15 0.013(3) 0.023(4) 0.015(4) 0.004(3) 0.001(3) -0.001(3)
C2 0.014(3) 0.016(4) 0.023(4) 0.002(3) 0.001(3) 0.005(3)
C13 0.017(4) 0.026(4) 0.030(4) -0.002(4) 0.004(3) 0.005(3)
C6 0.017(4) 0.024(4) 0.027(4) 0.001(3) 0.004(3) -0.002(3)
C8 0.017(4) 0.022(4) 0.022(4) 0.002(3) 0.007(3) 0.001(3)
C5 0.017(4) 0.019(4) 0.029(4) -0.002(3) 0.002(3) -0.001(3)
N1 0.032(4) 0.040(4) 0.025(4) 0.001(3) -0.003(3) 0.003(3)
C4 0.020(4) 0.030(4) 0.023(4) 0.003(3) 0.000(3) -0.004(3)
C7 0.013(3) 0.018(4) 0.026(4) 0.000(3) 0.004(3) 0.003(3)
C12 0.037(5) 0.030(5) 0.026(4) 0.006(4) -0.002(4) -0.008(4)
C10 0.057(6) 0.030(5) 0.037(5) 0.014(4) -0.007(4) -0.007(4)
C11 0.050(5) 0.033(5) 0.027(4) 0.000(4) -0.001(4) -0.012(4)
C9 0.046(5) 0.033(5) 0.037(5) 0.001(4) -0.007(4) -0.011(4)

loop_
_atom_type_symbol
_atom_type_description
_atom_type_scat_dispersion_real
_atom_type_scat_dispersion_imag
_atom_type_scat_source
C C 0.0033 0.0016 'International Tables Vol C Tables 4.2.6.8 and 6.1.1.4'
H H 0.0000 0.0000 'International Tables Vol C Tables 4.2.6.8 and 6.1.1.4'
N N 0.0061 0.0033 'International Tables Vol C Tables 4.2.6.8 and 6.1.1.4'
O O 0.0106 0.0060 'International Tables Vol C Tables 4.2.6.8 and 6.1.1.4'
Tb Tb -0.1723 4.1537 'International Tables Vol C Tables 4.2.6.8 and 6.1.1.4'

loop_
_geom_angle_atom_site_label_1
_geom_angle_atom_site_label_2
_geom_angle_atom_site_label_3
_geom_angle
_geom_angle_site_symmetry_1
_geom_angle_site_symmetry_3
O7 Tb1 O6 67.54(15) 4_565 4_565
O7 Tb1 O3 73.19(16) 4_565 3_666
O7 Tb1 C13 100.15(19) 4_565 3_666
O1 Tb1 O7 86.20(16) . 4_565
O1 Tb1 O6 147.06(15) . 4_565
O1 Tb1 O8 142.55(15) . .
O1 Tb1 O3 77.62(16) . 3_666
O1 Tb1 O5 76.60(16) . .
O1 Tb1 O2 85.76(15) . 3_566
O1 Tb1 O4 90.74(17) . 3_666
O1 Tb1 C13 80.79(18) . 3_666
O6 Tb1 O3 75.99(17) 4_565 3_666
O6 Tb1 C13 84.54(19) 4_565 3_666
O8 Tb1 O7 122.99(16) . 4_565
O8 Tb1 O6 70.39(16) . 4_565
O8 Tb1 O3 129.76(17) . 3_666
O8 Tb1 O5 67.16(16) . .
O8 Tb1 O4 89.21(17) . 3_666
O8 Tb1 C13 112.32(19) . 3_666
O3 Tb1 C13 27.01(18) 3_666 3_666
O5 Tb1 O7 152.87(16) . 4_565
O5 Tb1 O6 134.84(16) . 4_565
O5 Tb1 O3 121.95(16) . 3_666
O5 Tb1 C13 97.65(19) . 3_666
O2 Tb1 O7 76.87(16) 3_566 4_565
O2 Tb1 O6 106.07(17) 3_566 4_565
O2 Tb1 O8 79.78(16) 3_566 .
O2 Tb1 O3 146.48(16) 3_566 3_666
O2 Tb1 O5 81.01(17) 3_566 .
O2 Tb1 O4 156.52(18) 3_566 3_666
O2 Tb1 C13 166.40(19) 3_566 3_666
O4 Tb1 O7 126.11(17) 3_666 4_565
O4 Tb1 O6 89.33(18) 3_666 4_565
O4 Tb1 O3 53.75(17) 3_666 3_666
O4 Tb1 O5 75.59(18) 3_666 .
O4 Tb1 C13 27.02(19) 3_666 3_666
C15 O7 Tb1 116.1(4) . 4_566
C1 O1 Tb1 150.9(4) . .
C14 O6 Tb1 116.9(4) . 4_566
C15 O8 Tb1 120.6(4) . .
C13 O3 Tb1 90.6(4) . 3_666
C14 O5 Tb1 119.5(4) . .
C1 O2 Tb1 135.4(4) . 3_566
C13 O4 Tb1 93.5(4) . 3_666
H1WA O1W H1WB 87.1 . .
O6 C14 C15 116.5(6) . .
O5 C14 O6 127.5(6) . .
O5 C14 C15 116.0(6) . .
O1 C1 O2 125.9(6) . .
O1 C1 C2 118.2(6) . .
O2 C1 C2 115.7(6) . .
C2 C3 H3 119.9 . .
C4 C3 H3 119.9 . .
C4 C3 C2 120.1(6) . .
O7 C15 C14 117.4(6) . .
O8 C15 O7 126.1(6) . .
O8 C15 C14 116.6(6) . .
C3 C2 C1 119.1(6) . .
C3 C2 C7 120.2(6) . .
C7 C2 C1 120.5(6) . .
O3 C13 Tb1 62.3(3) . 3_666
O3 C13 O4 120.9(6) . .
O3 C13 C5 119.5(6) . .
O4 C13 Tb1 59.5(3) . 3_666
O4 C13 C5 119.4(6) . .
C5 C13 Tb1 165.9(5) . 3_666
C5 C6 H6 119.6 . .
C7 C6 H6 119.6 . .
C7 C6 C5 120.8(7) . .
C12 C8 C7 121.4(6) . .
C9 C8 C7 120.6(6) . .
C9 C8 C12 117.7(7) . .
C6 C5 C13 119.5(6) . .
C4 C5 C13 121.1(6) . .
C4 C5 C6 119.3(6) . .
C10 N1 H1 119.7 . .
C11 N1 H1 119.7 . .
C11 N1 C10 120.7(7) . .
C3 C4 C5 120.5(7) . .
C3 C4 H4 119.7 . .
C5 C4 H4 119.7 . .
C2 C7 C8 122.7(6) . .
C6 C7 C2 119.0(6) . .
C6 C7 C8 117.8(6) . .
C8 C12 H12 120.0 . .
C11 C12 C8 120.0(7) . .
C11 C12 H12 120.0 . .
N1 C10 H10 119.8 . .
N1 C10 C9 120.4(8) . .
C9 C10 H10 119.8 . .
N1 C11 C12 120.9(7) . .
N1 C11 H11 119.6 . .
C12 C11 H11 119.6 . .
C8 C9 H9 119.9 . .
C10 C9 C8 120.2(8) . .
C10 C9 H9 119.9 . .

loop_
_geom_bond_atom_site_label_1
_geom_bond_atom_site_label_2
_geom_bond_distance
_geom_bond_site_symmetry_2
Tb1 O7 2.402(4) 4_565
Tb1 O1 2.291(5) .
Tb1 O6 2.404(4) 4_565
Tb1 O8 2.374(5) .
Tb1 O3 2.455(5) 3_666
Tb1 O5 2.401(4) .
Tb1 O2 2.348(4) 3_566
Tb1 O4 2.391(5) 3_666
Tb1 C13 2.771(7) 3_666
O7 Tb1 2.402(4) 4_566
O7 C15 1.254(8) .
O1 C1 1.238(8) .
O6 Tb1 2.404(4) 4_566
O6 C14 1.254(8) .
O8 C15 1.242(8) .
O3 Tb1 2.455(5) 3_666
O3 C13 1.258(8) .
O5 C14 1.253(8) .
O2 Tb1 2.348(4) 3_566
O2 C1 1.250(8) .
O4 Tb1 2.391(5) 3_666
O4 C13 1.261(8) .
O1W H1WA 0.8634 .
O1W H1WB 0.8678 .
C14 C15 1.535(10) .
C1 C2 1.513(9) .
C3 H3 0.9300 .
C3 C2 1.385(9) .
C3 C4 1.383(9) .
C2 C7 1.402(9) .
C13 Tb1 2.771(7) 3_666
C13 C5 1.493(9) .
C6 H6 0.9300 .
C6 C5 1.396(10) .
C6 C7 1.388(9) .
C8 C7 1.504(9) .
C8 C12 1.379(10) .
C8 C9 1.370(10) .
C5 C4 1.384(10) .
N1 H1 0.8600 .
N1 C10 1.334(10) .
N1 C11 1.319(9) .
C4 H4 0.9300 .
C12 H12 0.9300 .
C12 C11 1.356(10) .
C10 H10 0.9300 .
C10 C9 1.358(11) .
C11 H11 0.9300 .
C9 H9 0.9300 .
